data_2000452
loop_
_publ_author_name
'Lane, H. P.'
'McAuliffe, C. A.'
'Pritchard, R. G.'

_publ_section_title
;
 Triphenylphosphine oxide hydrogen bromide
;
_journal_issue 11
_journal_name_full 'Acta Crystallographica Section C'
_journal_page_first 2002
_journal_page_last 2004
_journal_paper_doi 10.1107/S0108270192002518
_journal_volume 48
_journal_year 1992
_chemical_formula_moiety 'C18 H16 O1 P1,Br1'
_chemical_formula_sum 'C18 H16 Br O P'
_chemical_formula_weight 359.2
_chemical_name_systematic 'triphenylphosphine oxide hydrogen bromide'
_space_group_crystal_system monoclinic
_space_group_IT_number 14
_space_group_name_Hall '-P 2yn'
_space_group_name_H-M_alt 'P 1 21/n 1'
_cell_angle_alpha 90
_cell_angle_beta 106.91(4)
_cell_angle_gamma 90
_cell_formula_units_Z 4
_cell_length_a 9.540(3)
_cell_length_b 17.763(5)
_cell_length_c 10.390(6)
_cell_volume 1684.6(13)
_diffrn_radiation_type Mo
_diffrn_radiation_wavelength 0.71069
_exptl_absorpt_coefficient_mu 2.504
_exptl_crystal_density_diffrn 1.416
_exptl_crystal_F_000 728
_cod_data_source_file al0534.cif
_cod_data_source_block al0534a
_cod_depositor_comments
;
 Marking attached hydrogen atoms.

 Antanas Vaitkus,
 2018-02-09
;
_cod_original_cell_volume 1685.0(10)
_cod_original_sg_symbol_H-M 'P 21/n'
_cod_original_formula_sum 'C18 H16 Br1 O1 P1'
_cod_database_code 2000452

loop_
_space_group_symop_id
_space_group_symop_operation_xyz
1 x,y,z
2 -x+1/2,y+1/2,-z+1/2
3 -x,-y,-z
4 x+1/2,-y+1/2,z+1/2

loop_
_atom_site_label
_atom_site_fract_x
_atom_site_fract_y
_atom_site_fract_z
_atom_site_attached_hydrogens
Br(1) .23830(10) .45541(7) .74450(10) 0
P(1) .4472(2) .34920(10) .5081(2) 0
O(1) .4676(6) .4024(3) .6304(6) 1
C(1) .3503(8) .2659(5) .5240(10) 0
C(2) .3550(10) .2394(6) .6500(10) 1
C(3) .2860(10) .1729(6) .6650(10) 1
C(4) .2140(10) .1317(5) .5550(10) 1
C(5) .2080(10) .1584(6) .4320(10) 1
C(6) .2760(10) .2254(6) .4130(10) 1
C(7) .3517(8) .3940(4) .3562(8) 0
C(8) .4180(10) .4113(5) .2590(10) 1
C(9) .3430(10) .4464(7) .1410(10) 1
C(10) .1970(10) .4613(6) .1170(10) 1
C(11) .1300(10) .4464(7) .2150(10) 1
C(12) .2060(10) .4115(6) .3340(10) 1
C(13) .6291(8) .3259(5) .5519(8) 0
C(14) .7390(10) .3761(6) .5590(10) 1
C(15) .8840(10) .3612(9) .5710(10) 1
C(16) .9180(10) .2920(10) .5370(10) 1
C(17) .8130(10) .2390(7) .4890(10) 1
C(18) .6650(10) .2557(6) .4760(10) 1

loop_
_geom_angle_atom_site_label_1
_geom_angle_atom_site_label_2
_geom_angle_atom_site_label_3
_geom_angle
O(1) P(1) C(1) 112.1(4)
O(1) P(1) C(7) 111.6(4)
O(1) P(1) C(13) 103.6(3)
C(1) P(1) C(7) 108.1(4)

loop_
_geom_bond_atom_site_label_1
_geom_bond_atom_site_label_2
_geom_bond_distance
P(1) O(1) 1.550(6)
